data_4337422
loop_
_publ_author_name
'McCormick, Laura J.'
'Abrahams, Brendan F.'
'Boughton, Berin A.'
'Grannas, Martin J.'
'Hudson, Timothy A.'
'Robson, Richard'

_publ_section_title
;
 Synthesis, Structure and Cation-Binding Properties of Some [4 + 4]
 Metallocyclic MO2(2+) (M = Mo or W) Derivatives of
 9-Phenyl-2,3,7-trihydroxyfluor-6-one.
;
_journal_issue 3
_journal_name_full 'Inorganic chemistry'
_journal_page_first 1721
_journal_page_last 1728
_journal_paper_doi 10.1021/ic402860r
_journal_volume 53
_journal_year 2014
_chemical_formula_sum 'C139.75 H195.5 Mo4 N4 O36'
_chemical_formula_weight 2891.26
_chemical_name_systematic
;
 ?
;
_space_group_IT_number 5
_symmetry_cell_setting monoclinic
_symmetry_space_group_name_Hall 'C 2y'
_symmetry_space_group_name_H-M 'C 1 2 1'
_atom_sites_solution_hydrogens geom
_atom_sites_solution_primary direct
_atom_sites_solution_secondary difmap
_audit_creation_method SHELXL-97
_cell_angle_alpha 90.00
_cell_angle_beta 94.508(2)
_cell_angle_gamma 90.00
_cell_formula_units_Z 4
_cell_length_a 26.8568(4)
_cell_length_b 30.8169(4)
_cell_length_c 17.4524(3)
_cell_measurement_reflns_used 12919
_cell_measurement_temperature 130(2)
_cell_measurement_theta_max 72.0665
_cell_measurement_theta_min 2.8639
_cell_volume 14399.7(4)
_computing_cell_refinement
;
CrysAlisPro, Oxford Diffraction Ltd.,
Version 1.171.33.31 (release 08-01-2009 CrysAlis171 .NET)
(compiled Jan  8 2009,16:24:04)
;
_computing_data_collection
;
CrysAlisPro, Oxford Diffraction Ltd.,
Version 1.171.33.31 (release 08-01-2009 CrysAlis171 .NET)
(compiled Jan  8 2009,16:24:04)
;
_computing_data_reduction
;
CrysAlisPro, Oxford Diffraction Ltd.,
Version 1.171.33.31 (release 08-01-2009 CrysAlis171 .NET)
(compiled Jan  8 2009,16:24:04)
;
_computing_structure_refinement 'SHELXL-97 (Sheldrick, 1997)'
_computing_structure_solution 'SHELXS-97 (Sheldrick, 1997)'
_diffrn_ambient_temperature 130(2)
_diffrn_detector_area_resol_mean 16.0711
_diffrn_measured_fraction_theta_full 0.966
_diffrn_measured_fraction_theta_max 0.966
_diffrn_measurement_device_type 'Xcalibur, Sapphire3'
_diffrn_measurement_method 'phi and omega scans'
_diffrn_radiation_monochromator graphite
_diffrn_radiation_source 'fine-focus sealed tube'
_diffrn_radiation_type CuK\a
_diffrn_radiation_wavelength 1.54184
_diffrn_reflns_av_R_equivalents 0.0349
_diffrn_reflns_av_sigmaI/netI 0.0580
_diffrn_reflns_limit_h_max 32
_diffrn_reflns_limit_h_min -33
_diffrn_reflns_limit_k_max 36
_diffrn_reflns_limit_k_min -37
_diffrn_reflns_limit_l_max 20
_diffrn_reflns_limit_l_min -18
_diffrn_reflns_number 36180
_diffrn_reflns_theta_full 72.35
_diffrn_reflns_theta_max 72.35
_diffrn_reflns_theta_min 2.87
_exptl_absorpt_coefficient_mu 3.409
_exptl_absorpt_correction_T_max 0.776
_exptl_absorpt_correction_T_min 0.263
_exptl_absorpt_correction_type gaussian
_exptl_absorpt_process_details
;
CrysAlis RED, Oxford Diffraction Ltd.,
Version 1.171.33.31 (release 08-01-2009 
CrysAlis171 .NET)(compiled Jan  8 2009,16:24:04)
Numerical absorption correction based on gaussian 
integration over a multifaceted crystal model
;
_exptl_crystal_colour red
_exptl_crystal_density_diffrn 1.334
_exptl_crystal_density_method 'not measured'
_exptl_crystal_description needle
_exptl_crystal_F_000 6072
_exptl_crystal_size_max 0.71
_exptl_crystal_size_mid 0.16
_exptl_crystal_size_min 0.08
_platon_squeeze_details
;
Solvent accessible voids of ~1365 A^3 containing highly disordered solvent molecules were found within in the structure. Attempts to model the remaining electron 
density as solvent molecules proved unsuccessful. 
The PLATON/SQUEEZE routine was performed which found 310 electrons per unit cell. This corresponded to 17 MeOH molecules which were included in the formula.
;
_refine_diff_density_max 1.322
_refine_diff_density_min -0.606
_refine_diff_density_rms 0.124
_refine_ls_abs_structure_details 'Flack H D (1983), Acta Cryst. A39, 876-881'
_refine_ls_abs_structure_Flack 0.075(13)
_refine_ls_extinction_method none
_refine_ls_goodness_of_fit_ref 0.960
_refine_ls_hydrogen_treatment constr
_refine_ls_matrix_type fullcycle
_refine_ls_number_parameters 1617
_refine_ls_number_reflns 22080
_refine_ls_number_restraints 100
_refine_ls_restrained_S_all 0.961
_refine_ls_R_factor_all 0.0963
_refine_ls_R_factor_gt 0.0812
_refine_ls_shift/su_max 0.000
_refine_ls_shift/su_mean 0.000
_refine_ls_structure_factor_coef Fsqd
_refine_ls_weighting_details 'calc w=1/[\s^2^(Fo^2^)+(0.2000P)^2^+0.0000P] where P=(Fo^2^+2Fc^2^)/3'
_refine_ls_weighting_scheme calc
_refine_ls_wR_factor_gt 0.2392
_refine_ls_wR_factor_ref 0.2517
_reflns_number_gt 16831
_reflns_number_total 22080
_reflns_threshold_expression >2sigma(I)
_cod_data_source_file ic402860r_si_002.cif
_cod_data_source_block 9_MoEt4N
_cod_depositor_comments
;
The following automatic conversions were performed:

'_symmetry_cell_setting' value 'Monoclinic' changed to 'monoclinic'
according to
/usr/data/users/saulius/automatic-downloads/current/ACS/lib/dictionaries/cif_core.dic
dictionary named 'cif_core.dic' version 2.4.2 from 2011-04-26.

Automatic conversion script
Id: cif_fix_values 2281 2013-09-26 08:29:07Z andrius 
;
_cod_original_sg_symbol_H-M C2
_cod_original_formula_sum 'C139.75 H195.50 Mo4 N4 O36'
_cod_database_code 4337422

loop_
_symmetry_equiv_pos_as_xyz
'x, y, z'
'-x, y, -z'
'x+1/2, y+1/2, z'
'-x+1/2, y+1/2, -z'

loop_
_atom_site_label
_atom_site_type_symbol
_atom_site_fract_x
_atom_site_fract_y
_atom_site_fract_z
_atom_site_U_iso_or_equiv
_atom_site_adp_type
_atom_site_occupancy
_atom_site_symmetry_multiplicity
_atom_site_calc_flag
_atom_site_refinement_flags
_atom_site_disorder_assembly
_atom_site_disorder_group
C6M C 0.5824(8) 0.1980(7) 0.5019(12) 0.083(5) Uani 0.70 1 d P . .
H6M1 H 0.5481 0.2076 0.5071 0.124 Uiso 0.70 1 calc PR . .
H6M2 H 0.5838 0.1816 0.4540 0.124 Uiso 0.70 1 calc PR . .
H6M3 H 0.6045 0.2233 0.5010 0.124 Uiso 0.70 1 calc PR . .
O6M O 0.5989(5) 0.1700(5) 0.5676(8) 0.083(3) Uani 0.70 1 d P . .
H6M H 0.6180 0.1841 0.5989 0.124 Uiso 0.70 1 calc PR . .
C1M C 0.2579(7) 0.0764(6) 0.3560(11) 0.076(4) Uani 0.75 1 d P . .
H1M1 H 0.2770 0.0761 0.3104 0.114 Uiso 0.75 1 calc PR . .
H1M2 H 0.2331 0.0531 0.3522 0.114 Uiso 0.75 1 calc PR . .
H1M3 H 0.2807 0.0722 0.4021 0.114 Uiso 0.75 1 calc PR . .
O1M O 0.2333(6) 0.1169(5) 0.3609(9) 0.094(4) Uani 0.75 1 d P . .
H1M H 0.2540 0.1359 0.3766 0.140 Uiso 0.75 1 calc PR . .
C2M C 0.8596(9) 0.4894(8) 0.7315(13) 0.090(6) Uani 0.70 1 d P . .
H2M1 H 0.8292 0.5065 0.7358 0.135 Uiso 0.70 1 calc PR . .
H2M2 H 0.8764 0.4992 0.6868 0.135 Uiso 0.70 1 calc PR . .
H2M3 H 0.8820 0.4931 0.7782 0.135 Uiso 0.70 1 calc PR . .
O2M O 0.8480(6) 0.4493(6) 0.7235(9) 0.094(4) Uani 0.70 1 d P . .
H2M H 0.8205 0.4447 0.7419 0.141 Uiso 0.70 1 calc PR . .
C3M C 0.9942(10) 0.1463(9) 0.6456(15) 0.087(6) Uani 0.60 1 d P . .
H3M1 H 0.9991 0.1330 0.6967 0.131 Uiso 0.60 1 calc PR . .
H3M2 H 0.9714 0.1283 0.6125 0.131 Uiso 0.60 1 calc PR . .
H3M3 H 0.9799 0.1753 0.6500 0.131 Uiso 0.60 1 calc PR . .
O3M O 1.0345(6) 0.1490(6) 0.6176(9) 0.079(4) Uani 0.60 1 d P . .
H3M H 1.0299 0.1571 0.5717 0.118 Uiso 0.60 1 calc PR . .
C4M C 0.6915(9) 0.2119(9) 0.6694(14) 0.099(6) Uani 0.70 1 d P . .
H4M1 H 0.7235 0.2151 0.6998 0.149 Uiso 0.70 1 calc PR . .
H4M2 H 0.6659 0.2027 0.7029 0.149 Uiso 0.70 1 calc PR . .
H4M3 H 0.6819 0.2398 0.6455 0.149 Uiso 0.70 1 calc PR . .
O4M O 0.6963(6) 0.1794(6) 0.6098(10) 0.103(4) Uani 0.70 1 d P . .
H4M H 0.6680 0.1740 0.5879 0.154 Uiso 0.70 1 calc PR . .
O2W O 0.5000 0.2025(11) 0.0000 0.080(12) Uani 0.42(4) 2 d SP . .
O1W O 0.5000 0.2052(14) 0.5000 0.080(16) Uani 0.32(4) 2 d SP . .
C1 C 0.9547(4) 0.0631(3) 0.9290(6) 0.052(2) Uani 1 1 d . . .
C2 C 0.9156(4) 0.0559(4) 0.9769(6) 0.052(2) Uani 1 1 d . . .
H2 H 0.9026 0.0789 1.0055 0.063 Uiso 1 1 calc R . .
C3 C 0.8974(4) 0.0150(4) 0.9807(6) 0.055(2) Uani 1 1 d . . .
C4 C 0.9184(4) -0.0209(3) 0.9361(6) 0.051(2) Uani 1 1 d . . .
C5 C 0.9553(4) -0.0138(4) 0.8908(6) 0.060(2) Uani 1 1 d . . .
H5 H 0.9680 -0.0369 0.8620 0.072 Uiso 1 1 calc R . .
C6 C 0.9764(4) 0.0302(3) 0.8857(6) 0.050(2) Uani 1 1 d . . .
C7 C 1.0154(4) 0.0409(3) 0.8412(6) 0.048(2) Uani 1 1 d . . .
C8 C 1.0347(4) 0.0831(3) 0.8395(6) 0.049(2) Uani 1 1 d . . .
C9 C 1.0760(4) 0.0962(4) 0.8034(6) 0.054(2) Uani 1 1 d . . .
H9 H 1.0936 0.0755 0.7756 0.065 Uiso 1 1 calc R . .
C10 C 1.0924(4) 0.1380(3) 0.8066(6) 0.049(2) Uani 1 1 d . . .
C11 C 1.0652(4) 0.1706(3) 0.8427(6) 0.051(2) Uani 1 1 d . . .
C12 C 1.0245(4) 0.1590(3) 0.8843(5) 0.047(2) Uani 1 1 d . . .
H12 H 1.0074 0.1798 0.9126 0.056 Uiso 1 1 calc R . .
C13 C 1.0105(4) 0.1152(3) 0.8820(6) 0.049(2) Uani 1 1 d . . .
C14 C 1.0360(4) 0.0079(3) 0.7888(6) 0.050(2) Uani 1 1 d . . .
C15 C 1.0686(4) -0.0253(4) 0.8153(7) 0.066(3) Uani 1 1 d . . .
C16 C 1.0895(4) -0.0520(4) 0.7603(6) 0.060(2) Uani 1 1 d . . .
H16 H 1.1119 -0.0743 0.7784 0.072 Uiso 1 1 calc R . .
C17 C 1.0792(5) -0.0477(5) 0.6816(8) 0.078(3) Uani 1 1 d . . .
H17 H 1.0951 -0.0656 0.6464 0.094 Uiso 1 1 calc R . .
C18 C 1.0439(6) -0.0154(6) 0.6558(10) 0.090(4) Uani 1 1 d . . .
H18 H 1.0340 -0.0128 0.6025 0.108 Uiso 1 1 calc R . .
C19 C 1.0235(5) 0.0126(5) 0.7082(8) 0.074(3) Uani 1 1 d . . .
H19 H 1.0011 0.0349 0.6900 0.088 Uiso 1 1 calc R . .
C20 C 1.0105(4) 0.3088(3) 0.6137(6) 0.052(2) Uani 1 1 d . . .
C21 C 1.0268(4) 0.2669(3) 0.6176(6) 0.050(2) Uani 1 1 d . . .
H21 H 1.0106 0.2449 0.5865 0.061 Uiso 1 1 calc R . .
C22 C 1.0684(4) 0.2572(3) 0.6694(6) 0.049(2) Uani 1 1 d . . .
C23 C 1.0927(4) 0.2911(3) 0.7160(6) 0.048(2) Uani 1 1 d . . .
C24 C 1.0754(4) 0.3333(4) 0.7105(6) 0.053(2) Uani 1 1 d . . .
H24 H 1.0915 0.3555 0.7411 0.063 Uiso 1 1 calc R . .
C25 C 1.0332(4) 0.3434(3) 0.6583(5) 0.048(2) Uani 1 1 d . . .
C26 C 1.0120(4) 0.3853(3) 0.6497(6) 0.049(2) Uani 1 1 d . . .
C27 C 0.9694(4) 0.3920(3) 0.6015(5) 0.048(2) Uani 1 1 d . . .
C28 C 0.9451(4) 0.4336(4) 0.5928(6) 0.056(2) Uani 1 1 d . . .
H28 H 0.9595 0.4586 0.6176 0.068 Uiso 1 1 calc R . .
C29 C 0.9006(3) 0.4366(3) 0.5478(5) 0.0490(19) Uani 1 1 d . . .
C30 C 0.8787(4) 0.3999(3) 0.5044(6) 0.051(2) Uani 1 1 d . . .
C31 C 0.9042(4) 0.3595(4) 0.5099(6) 0.053(2) Uani 1 1 d . . .
H31 H 0.8916 0.3350 0.4816 0.064 Uiso 1 1 calc R . .
C32 C 0.9484(4) 0.3564(3) 0.5578(6) 0.048(2) Uani 1 1 d . . .
C33 C 1.0358(3) 0.4207(2) 0.6988(4) 0.049(2) Uani 1 1 d G . .
C34 C 1.0737(3) 0.4459(3) 0.6723(3) 0.059(2) Uani 1 1 d G . .
H34 H 1.0858 0.4399 0.6236 0.071 Uiso 1 1 calc R . .
C35 C 1.0941(3) 0.4798(3) 0.7170(5) 0.075(3) Uani 1 1 d G . .
H35 H 1.1201 0.4970 0.6988 0.090 Uiso 1 1 calc R . .
C36 C 1.0765(4) 0.4885(3) 0.7882(5) 0.083(4) Uani 1 1 d G . .
H36 H 1.0904 0.5117 0.8187 0.100 Uiso 1 1 calc R . .
C37 C 1.0385(4) 0.4633(3) 0.8147(4) 0.101(5) Uani 1 1 d G . .
H37 H 1.0265 0.4692 0.8634 0.121 Uiso 1 1 calc R . .
C38 C 1.0182(3) 0.4294(3) 0.7700(4) 0.081(4) Uani 1 1 d G . .
H38 H 0.9922 0.4121 0.7882 0.097 Uiso 1 1 calc R . .
C39 C 0.6821(4) 0.3689(4) 0.6274(7) 0.061(3) Uani 1 1 d . . .
C40 C 0.7285(4) 0.3912(4) 0.6449(7) 0.060(2) Uani 1 1 d . . .
H40 H 0.7458 0.3898 0.6945 0.072 Uiso 1 1 calc R . .
C41 C 0.7476(4) 0.4160(4) 0.5834(7) 0.063(3) Uani 1 1 d . . .
C42 C 0.7192(4) 0.4187(3) 0.5118(6) 0.051(2) Uani 1 1 d . . .
C43 C 0.6759(4) 0.3979(3) 0.4972(5) 0.047(2) Uani 1 1 d . . .
H43 H 0.6575 0.4008 0.4486 0.057 Uiso 1 1 calc R . .
C44 C 0.6579(4) 0.3717(4) 0.5544(6) 0.054(2) Uani 1 1 d . . .
C45 C 0.6132(4) 0.3458(3) 0.5404(6) 0.051(2) Uani 1 1 d . . .
C46 C 0.5972(4) 0.3199(4) 0.6007(6) 0.056(2) Uani 1 1 d . . .
C47 C 0.5550(4) 0.2938(4) 0.5929(6) 0.058(2) Uani 1 1 d . . .
H47 H 0.5351 0.2936 0.5454 0.069 Uiso 1 1 calc R . .
C48 C 0.5416(4) 0.2686(4) 0.6511(7) 0.061(3) Uani 1 1 d . . .
C49 C 0.5701(4) 0.2704(4) 0.7285(7) 0.062(3) Uani 1 1 d . . .
C50 C 0.6112(5) 0.2992(4) 0.7376(7) 0.067(3) Uani 1 1 d . . .
H50 H 0.6291 0.3026 0.7865 0.080 Uiso 1 1 calc R . .
C51 C 0.6254(4) 0.3226(4) 0.6741(7) 0.062(3) Uani 1 1 d . . .
C52 C 0.5865(3) 0.3458(3) 0.4633(4) 0.058(2) Uani 1 1 d GU . .
C53 C 0.5961(3) 0.3149(3) 0.4082(5) 0.075(3) Uani 1 1 d GU . .
H53 H 0.6191 0.2921 0.4207 0.090 Uiso 1 1 calc R . .
C54 C 0.5720(4) 0.3175(3) 0.3349(5) 0.089(4) Uani 1 1 d GU . .
H54 H 0.5786 0.2964 0.2973 0.107 Uiso 1 1 calc R . .
C55 C 0.5384(4) 0.3509(4) 0.3167(5) 0.105(5) Uani 1 1 d GU . .
H55 H 0.5219 0.3526 0.2665 0.126 Uiso 1 1 calc R . .
C56 C 0.5288(4) 0.3817(3) 0.3717(6) 0.130(7) Uani 1 1 d GU . .
H56 H 0.5058 0.4045 0.3593 0.156 Uiso 1 1 calc R . .
C57 C 0.5529(4) 0.3791(3) 0.4451(6) 0.090(4) Uani 1 1 d GU . .
H57 H 0.5463 0.4002 0.4827 0.108 Uiso 1 1 calc R . .
C58 C 0.6358(4) 0.0953(4) 0.8147(6) 0.053(2) Uani 1 1 d . . .
C59 C 0.6187(4) 0.1205(4) 0.7501(7) 0.063(3) Uani 1 1 d . . .
H59 H 0.6355 0.1209 0.7042 0.076 Uiso 1 1 calc R . .
C60 C 0.5748(4) 0.1452(4) 0.7582(6) 0.056(2) Uani 1 1 d . . .
C61 C 0.5505(4) 0.1444(4) 0.8299(6) 0.059(2) Uani 1 1 d . . .
C62 C 0.5694(4) 0.1195(4) 0.8894(6) 0.058(2) Uani 1 1 d . . .
H62 H 0.5531 0.1196 0.9359 0.069 Uiso 1 1 calc R . .
C63 C 0.6120(4) 0.0936(3) 0.8849(6) 0.052(2) Uani 1 1 d . . .
C64 C 0.6342(4) 0.0670(3) 0.9454(6) 0.052(2) Uani 1 1 d . . .
C65 C 0.6758(4) 0.0435(4) 0.9352(6) 0.054(2) Uani 1 1 d . . .
C66 C 0.7017(4) 0.0148(3) 0.9905(6) 0.051(2) Uani 1 1 d . . .
H66 H 0.6884 0.0114 1.0390 0.061 Uiso 1 1 calc R . .
C67 C 0.7432(4) -0.0073(4) 0.9780(6) 0.056(2) Uani 1 1 d . . .
C68 C 0.7646(4) -0.0019(3) 0.9028(6) 0.053(2) Uani 1 1 d . . .
C69 C 0.7417(4) 0.0256(4) 0.8456(7) 0.062(3) Uani 1 1 d . . .
H69 H 0.7550 0.0293 0.7971 0.074 Uiso 1 1 calc R . .
C70 C 0.6992(4) 0.0468(4) 0.8638(6) 0.056(2) Uani 1 1 d . . .
C71 C 0.6094(4) 0.0652(4) 1.0165(5) 0.066(3) Uani 1 1 d G . .
C72 C 0.5839(5) 0.0273(3) 1.0319(7) 0.129(7) Uani 1 1 d G . .
H72 H 0.5842 0.0034 0.9975 0.155 Uiso 1 1 calc R . .
C73 C 0.5581(5) 0.0243(4) 1.0977(9) 0.155(9) Uani 1 1 d G . .
H73 H 0.5407 -0.0016 1.1082 0.186 Uiso 1 1 calc R . .
C74 C 0.5578(5) 0.0592(5) 1.1481(7) 0.114(6) Uani 1 1 d G . .
H74 H 0.5401 0.0572 1.1930 0.136 Uiso 1 1 calc R . .
C75 C 0.5832(6) 0.0971(4) 1.1327(7) 0.125(7) Uani 1 1 d G . .
H75 H 0.5830 0.1210 1.1671 0.150 Uiso 1 1 calc R . .
C76 C 0.6090(5) 0.1001(3) 1.0669(7) 0.114(6) Uani 1 1 d G . .
H76 H 0.6264 0.1260 1.0564 0.137 Uiso 1 1 calc R . .
O1 O 0.8152(3) -0.1089(3) 0.9517(5) 0.073(2) Uani 1 1 d . . .
O2 O 0.8460(3) -0.0762(3) 1.0911(5) 0.079(3) Uani 1 1 d . . .
O3 O 0.8972(2) -0.0586(2) 0.9454(4) 0.0496(14) Uani 1 1 d . . .
O4 O 0.8608(3) 0.0036(2) 1.0210(4) 0.0548(16) Uani 1 1 d . . .
O5 O 1.1328(3) 0.1527(2) 0.7708(4) 0.0526(16) Uani 1 1 d . . .
O6 O 1.0823(2) 0.2104(2) 0.8388(4) 0.0563(16) Uani 1 1 d . . .
O7 O 0.9719(3) 0.1050(2) 0.9247(4) 0.0503(14) Uani 1 1 d . . .
O8 O 1.1921(3) 0.2108(3) 0.7069(5) 0.0621(17) Uani 1 1 d . . .
O9 O 1.1842(3) 0.2256(2) 0.8565(5) 0.0642(19) Uani 1 1 d . . .
O10 O 1.0876(3) 0.2182(2) 0.6829(4) 0.0571(16) Uani 1 1 d . . .
O11 O 1.1297(3) 0.2788(2) 0.7641(5) 0.0555(17) Uani 1 1 d . . .
O12 O 0.8758(2) 0.4729(2) 0.5378(5) 0.0597(18) Uani 1 1 d . . .
O13 O 0.8376(3) 0.4068(2) 0.4675(5) 0.0580(17) Uani 1 1 d . . .
O14 O 0.9690(2) 0.3163(2) 0.5649(4) 0.0521(16) Uani 1 1 d . . .
O15 O 0.8130(2) 0.4816(3) 0.3883(6) 0.077(3) Uani 1 1 d . . .
O16 O 0.7915(3) 0.5208(3) 0.5220(5) 0.071(2) Uani 1 1 d . . .
O17 O 0.7891(3) 0.4376(3) 0.5903(4) 0.0629(18) Uani 1 1 d . . .
O18 O 0.7410(2) 0.4431(3) 0.4558(4) 0.0558(16) Uani 1 1 d . . .
O19 O 0.5029(3) 0.2426(3) 0.6465(6) 0.070(2) Uani 1 1 d . . .
O20 O 0.5553(4) 0.2469(3) 0.7797(5) 0.078(2) Uani 1 1 d . . .
O21 O 0.6658(3) 0.3470(3) 0.6860(5) 0.068(2) Uani 1 1 d . . .
O22 O 0.4541(4) 0.2396(3) 0.7965(7) 0.093(3) Uani 1 1 d . . .
O23 O 0.4480(4) 0.1730(3) 0.6878(8) 0.104(4) Uani 1 1 d . . .
O24 O 0.5112(3) 0.1699(2) 0.8306(5) 0.068(2) Uani 1 1 d . . .
O25 O 0.5532(3) 0.1691(3) 0.7033(5) 0.0640(19) Uani 1 1 d . . .
O26 O 0.7671(2) -0.0349(3) 1.0235(4) 0.0540(15) Uani 1 1 d . . .
O27 O 0.8034(3) -0.0254(2) 0.8939(4) 0.0559(16) Uani 1 1 d . . .
O28 O 0.6781(3) 0.0730(3) 0.8080(4) 0.0599(17) Uani 1 1 d . . .
Mo1 Mo 0.83177(3) -0.06102(8) 0.99626(5) 0.0533(2) Uani 1 1 d . . .
Mo2 Mo 1.14821(3) 0.21624(7) 0.77373(5) 0.05091(19) Uani 1 1 d . . .
Mo3 Mo 0.80670(3) 0.47130(8) 0.48354(5) 0.0541(2) Uani 1 1 d . . .
Mo4 Mo 0.48911(4) 0.20670(8) 0.74077(8) 0.0721(3) Uani 1 1 d . . .
C100 C 0.7563(4) 0.8396(4) 0.6461(6) 0.054(2) Uani 1 1 d . B .
H10A H 0.7509 0.8686 0.6225 0.065 Uiso 1 1 calc R . .
H10B H 0.7884 0.8283 0.6299 0.065 Uiso 1 1 calc R . .
C101 C 0.7150(5) 0.8099(4) 0.6155(7) 0.071(3) Uani 1 1 d . . .
H10C H 0.6821 0.8221 0.6262 0.085 Uiso 1 1 calc R . .
H10D H 0.7186 0.7811 0.6402 0.085 Uiso 1 1 calc R . .
C102 C 0.7189(5) 0.8057(4) 0.5241(7) 0.071(3) Uani 1 1 d . . .
H10E H 0.6871 0.7933 0.5013 0.085 Uiso 1 1 calc R . .
H10F H 0.7217 0.8353 0.5029 0.085 Uiso 1 1 calc R . .
C103 C 0.7610(7) 0.7788(7) 0.4968(12) 0.110(5) Uani 1 1 d . . .
H10G H 0.7590 0.7789 0.4405 0.165 Uiso 1 1 calc R . .
H10H H 0.7582 0.7490 0.5152 0.165 Uiso 1 1 calc R . .
H10I H 0.7930 0.7912 0.5168 0.165 Uiso 1 1 calc R . .
C104 C 0.7616(5) 0.8020(4) 0.7758(8) 0.078(3) Uani 1 1 d D B .
H10J H 0.7296 0.7866 0.7634 0.093 Uiso 1 1 calc R . .
H10K H 0.7647 0.8077 0.8318 0.093 Uiso 1 1 calc R . .
C105 C 0.8059(6) 0.7717(4) 0.7550(9) 0.090(4) Uani 1 1 d D . .
H10L H 0.8066 0.7698 0.6985 0.108 Uiso 1 1 calc R A 1
H10M H 0.8380 0.7841 0.7763 0.108 Uiso 1 1 calc R A 1
C106 C 0.7990(10) 0.7263(5) 0.788(2) 0.100(18) Uani 0.41(4) 1 d PD B 1
H10N H 0.8061 0.7041 0.7496 0.120 Uiso 0.41(4) 1 calc PR B 1
H10O H 0.7640 0.7226 0.8012 0.120 Uiso 0.41(4) 1 calc PR B 1
C107 C 0.8347(19) 0.7202(14) 0.861(2) 0.120(18) Uani 0.41(4) 1 d PD B 1
H10P H 0.8302 0.6911 0.8821 0.180 Uiso 0.41(4) 1 calc PR B 1
H10Q H 0.8273 0.7420 0.8994 0.180 Uiso 0.41(4) 1 calc PR B 1
H10R H 0.8693 0.7236 0.8478 0.180 Uiso 0.41(4) 1 calc PR B 1
C506 C 0.8101(12) 0.7360(8) 0.8186(15) 0.100(12) Uani 0.59(4) 1 d PD B 2
H50A H 0.8237 0.7489 0.8679 0.120 Uiso 0.59(4) 1 calc PR B 2
H50B H 0.7765 0.7242 0.8261 0.120 Uiso 0.59(4) 1 calc PR B 2
C507 C 0.8441(13) 0.6996(7) 0.7954(18) 0.120(13) Uani 0.59(4) 1 d PD B 2
H50C H 0.8465 0.6773 0.8356 0.180 Uiso 0.59(4) 1 calc PR B 2
H50D H 0.8774 0.7113 0.7887 0.180 Uiso 0.59(4) 1 calc PR B 2
H50E H 0.8303 0.6867 0.7470 0.180 Uiso 0.59(4) 1 calc PR B 2
C108 C 0.7133(5) 0.8681(4) 0.7537(7) 0.071(3) Uani 1 1 d . B .
H10S H 0.7123 0.8970 0.7289 0.086 Uiso 1 1 calc R . .
H10T H 0.6839 0.8515 0.7322 0.086 Uiso 1 1 calc R . .
C109 C 0.7098(5) 0.8738(5) 0.8381(8) 0.077(3) Uani 1 1 d . . .
H10U H 0.7422 0.8841 0.8622 0.092 Uiso 1 1 calc R . .
H10V H 0.7021 0.8456 0.8615 0.092 Uiso 1 1 calc R . .
C110 C 0.6684(6) 0.9070(6) 0.8536(9) 0.093(4) Uani 1 1 d . . .
H11A H 0.6786 0.9365 0.8386 0.112 Uiso 1 1 calc R . .
H11B H 0.6369 0.8995 0.8232 0.112 Uiso 1 1 calc R . .
C111 C 0.6604(7) 0.9059(7) 0.9406(11) 0.111(5) Uani 1 1 d . . .
H11C H 0.6343 0.9267 0.9516 0.167 Uiso 1 1 calc R . .
H11D H 0.6916 0.9136 0.9703 0.167 Uiso 1 1 calc R . .
H11E H 0.6502 0.8767 0.9549 0.167 Uiso 1 1 calc R . .
C112 C 0.8079(5) 0.8722(4) 0.7535(7) 0.069(3) Uani 1 1 d . B .
H11F H 0.8157 0.8707 0.8098 0.083 Uiso 1 1 calc R . .
H11G H 0.8359 0.8583 0.7293 0.083 Uiso 1 1 calc R . .
C113 C 0.8067(4) 0.9187(4) 0.7309(7) 0.062(3) Uani 1 1 d . . .
H11H H 0.7842 0.9350 0.7630 0.074 Uiso 1 1 calc R . .
H11I H 0.7937 0.9216 0.6765 0.074 Uiso 1 1 calc R . .
C114 C 0.8585(5) 0.9371(5) 0.7418(8) 0.075(3) Uani 1 1 d . . .
H11J H 0.8735 0.9282 0.7930 0.089 Uiso 1 1 calc R . .
H11K H 0.8788 0.9241 0.7028 0.089 Uiso 1 1 calc R . .
C115 C 0.8614(6) 0.9852(5) 0.7358(9) 0.081(4) Uani 1 1 d . . .
H11L H 0.8964 0.9943 0.7436 0.121 Uiso 1 1 calc R . .
H11M H 0.8422 0.9984 0.7752 0.121 Uiso 1 1 calc R . .
H11N H 0.8476 0.9944 0.6848 0.121 Uiso 1 1 calc R . .
N1 N 0.7606(3) 0.8446(4) 0.7335(6) 0.071(3) Uani 1 1 d . . .
C200 C 0.1789(5) 0.0887(4) 0.6509(7) 0.084(4) Uani 1 1 d D . .
H20A H 0.1432 0.0816 0.6540 0.101 Uiso 1 1 calc R . .
H20B H 0.1876 0.1121 0.6885 0.101 Uiso 1 1 calc R . .
C201 C 0.2107(6) 0.0485(5) 0.6723(8) 0.104(5) Uani 1 1 d D . .
H20C H 0.2460 0.0571 0.6838 0.124 Uiso 1 1 calc R . .
H20D H 0.2090 0.0279 0.6286 0.124 Uiso 1 1 calc R . .
C202 C 0.1909(6) 0.0265(5) 0.7432(9) 0.112(6) Uani 1 1 d D . .
H20E H 0.1855 0.0486 0.7828 0.134 Uiso 1 1 calc R . .
H20F H 0.1584 0.0124 0.7284 0.134 Uiso 1 1 calc R . .
C203 C 0.2284(8) -0.0077(6) 0.7766(11) 0.133(7) Uani 1 1 d D . .
H20G H 0.2153 -0.0214 0.8215 0.200 Uiso 1 1 calc R . .
H20H H 0.2604 0.0063 0.7919 0.200 Uiso 1 1 calc R . .
H20I H 0.2333 -0.0298 0.7376 0.200 Uiso 1 1 calc R . .
C204 C 0.2403(4) 0.1127(5) 0.5586(8) 0.084(4) Uani 1 1 d D . .
H20J H 0.2427 0.1220 0.5047 0.101 Uiso 1 1 calc R . .
H20K H 0.2595 0.0854 0.5667 0.101 Uiso 1 1 calc R . .
C205 C 0.2631(4) 0.1476(5) 0.6127(9) 0.104(5) Uani 1 1 d D . .
H20L H 0.2585 0.1396 0.6666 0.124 Uiso 1 1 calc R . .
H20M H 0.2461 0.1757 0.6016 0.124 Uiso 1 1 calc R . .
C206 C 0.3198(4) 0.1520(5) 0.6013(10) 0.112(6) Uani 1 1 d D . .
H20N H 0.3249 0.1536 0.5458 0.134 Uiso 1 1 calc R . .
H20O H 0.3332 0.1788 0.6263 0.134 Uiso 1 1 calc R . .
C207 C 0.3473(6) 0.1121(7) 0.6373(13) 0.133(7) Uani 1 1 d D . .
H20P H 0.3831 0.1145 0.6305 0.200 Uiso 1 1 calc R . .
H20Q H 0.3340 0.0856 0.6120 0.200 Uiso 1 1 calc R . .
H20R H 0.3423 0.1108 0.6923 0.200 Uiso 1 1 calc R . .
C208 C 0.1548(5) 0.1441(4) 0.5674(7) 0.084(4) Uani 1 1 d D . .
H20S H 0.1667 0.1645 0.6087 0.101 Uiso 1 1 calc R . .
H20T H 0.1200 0.1360 0.5756 0.101 Uiso 1 1 calc R . .
C209 C 0.1560(7) 0.1669(4) 0.4890(7) 0.104(5) Uani 1 1 d D . .
H20U H 0.1423 0.1475 0.4473 0.124 Uiso 1 1 calc R . .
H20V H 0.1908 0.1744 0.4792 0.124 Uiso 1 1 calc R . .
C210 C 0.1236(7) 0.2091(5) 0.4909(9) 0.112(5) Uani 1 1 d D . .
H21A H 0.0887 0.2014 0.4996 0.134 Uiso 1 1 calc R . .
H21B H 0.1368 0.2280 0.5336 0.134 Uiso 1 1 calc R . .
C211 C 0.1252(8) 0.2331(6) 0.4139(10) 0.133(7) Uani 1 1 d D . .
H21C H 0.1050 0.2596 0.4147 0.200 Uiso 1 1 calc R . .
H21D H 0.1118 0.2143 0.3719 0.200 Uiso 1 1 calc R . .
H21E H 0.1598 0.2408 0.4058 0.200 Uiso 1 1 calc R . .
C212 C 0.1700(4) 0.0720(5) 0.5123(7) 0.084(4) Uani 1 1 d D . .
C213 C 0.1143(4) 0.0621(5) 0.5154(9) 0.104(5) Uani 1 1 d D . .
H21F H 0.0951 0.0895 0.5115 0.124 Uiso 1 1 calc R . .
H21G H 0.1087 0.0484 0.5654 0.124 Uiso 1 1 calc R . .
C214 C 0.0956(6) 0.0316(5) 0.4499(9) 0.112(6) Uani 1 1 d D . .
H21H H 0.0589 0.0288 0.4489 0.134 Uiso 1 1 calc R . .
H21I H 0.1039 0.0440 0.4002 0.134 Uiso 1 1 calc R . .
C215 C 0.1194(9) -0.0133(5) 0.4600(12) 0.133(7) Uani 1 1 d D . .
H21J H 0.1069 -0.0321 0.4176 0.200 Uiso 1 1 calc R . .
H21K H 0.1108 -0.0259 0.5089 0.200 Uiso 1 1 calc R . .
H21L H 0.1558 -0.0107 0.4602 0.200 Uiso 1 1 calc R . .
N2 N 0.1865(3) 0.1046(3) 0.5722(5) 0.093(4) Uani 1 1 d D . .
C300 C 0.9635(5) 0.8088(5) 0.9517(8) 0.072(3) Uani 1 1 d . . .
H30A H 0.9832 0.7899 0.9195 0.087 Uiso 1 1 calc R . .
H30B H 0.9463 0.7900 0.9872 0.087 Uiso 1 1 calc R . .
C301 C 1.0293(5) 0.8698(4) 0.9499(7) 0.069(3) Uani 1 1 d . . .
H30C H 1.0521 0.8877 0.9840 0.083 Uiso 1 1 calc R . .
H30D H 1.0054 0.8898 0.9219 0.083 Uiso 1 1 calc R . .
C302 C 1.0615(7) 0.8468(6) 0.8882(11) 0.103(5) Uani 1 1 d . . .
H30E H 1.0786 0.8689 0.8596 0.155 Uiso 1 1 calc R . .
H30F H 1.0394 0.8297 0.8525 0.155 Uiso 1 1 calc R . .
H30G H 1.0864 0.8276 0.9148 0.155 Uiso 1 1 calc R . .
C304 C 0.9237(6) 0.8341(5) 0.8988(9) 0.086(4) Uani 1 1 d . . .
H30H H 0.9019 0.8134 0.8698 0.130 Uiso 1 1 calc R . .
H30I H 0.9407 0.8524 0.8629 0.130 Uiso 1 1 calc R . .
H30J H 0.9037 0.8524 0.9305 0.130 Uiso 1 1 calc R . .
C305 C 0.9881(5) 0.5959(4) 0.5644(7) 0.072(3) Uani 1 1 d . . .
H30K H 0.9579 0.6128 0.5473 0.086 Uiso 1 1 calc R . .
H30L H 1.0159 0.6168 0.5735 0.086 Uiso 1 1 calc R . .
C306 C 0.9789(7) 0.5738(6) 0.6435(10) 0.095(4) Uani 1 1 d . . .
H30M H 0.9715 0.5962 0.6808 0.143 Uiso 1 1 calc R . .
H30N H 1.0088 0.5578 0.6625 0.143 Uiso 1 1 calc R . .
H30O H 0.9506 0.5538 0.6363 0.143 Uiso 1 1 calc R . .
C307 C 0.9560(5) 0.5347(5) 0.4751(8) 0.077(3) Uani 1 1 d . . .
H30P H 0.9486 0.5164 0.5194 0.092 Uiso 1 1 calc R . .
H30Q H 0.9662 0.5154 0.4338 0.092 Uiso 1 1 calc R . .
C308 C 0.9069(6) 0.5611(5) 0.4449(9) 0.087(4) Uani 1 1 d . . .
H30R H 0.8800 0.5406 0.4297 0.131 Uiso 1 1 calc R . .
H30S H 0.9141 0.5789 0.4005 0.131 Uiso 1 1 calc R . .
H30T H 0.8965 0.5799 0.4860 0.131 Uiso 1 1 calc R . .
N3 N 1.0000 0.8405(4) 1.0000 0.060(3) Uani 1 2 d S . .
N3B N 1.0000 0.5665(4) 0.5000 0.058(3) Uani 1 2 d S . .
N4 N 0.8043(4) 0.1781(4) 0.9327(7) 0.122(5) Uani 1 1 d D . .
C400 C 0.7528(5) 0.1769(7) 0.8958(10) 0.122(6) Uani 1 1 d D . .
H40A H 0.7424 0.1463 0.8879 0.147 Uiso 1 1 calc R . .
H40B H 0.7523 0.1909 0.8447 0.147 Uiso 1 1 calc R . .
C401 C 0.7153(5) 0.1999(8) 0.9437(9) 0.138(8) Uani 1 1 d D . .
H40C H 0.7302 0.2271 0.9654 0.166 Uiso 1 1 calc R . .
H40D H 0.7073 0.1810 0.9870 0.166 Uiso 1 1 calc R . .
C402 C 0.6672(6) 0.2105(8) 0.8934(10) 0.133(7) Uani 1 1 d D . .
H40E H 0.6752 0.2307 0.8521 0.159 Uiso 1 1 calc R . .
H40F H 0.6539 0.1834 0.8689 0.159 Uiso 1 1 calc R . .
C403 C 0.6270(6) 0.2308(8) 0.9395(13) 0.146(8) Uani 1 1 d D . .
H40G H 0.5972 0.2369 0.9051 0.219 Uiso 1 1 calc R . .
H40H H 0.6397 0.2579 0.9630 0.219 Uiso 1 1 calc R . .
H40I H 0.6184 0.2107 0.9798 0.219 Uiso 1 1 calc R . .
C404 C 0.8102(8) 0.1566(5) 1.0086(8) 0.122(6) Uani 1 1 d D . .
H40J H 0.7950 0.1751 1.0469 0.147 Uiso 1 1 calc R . .
H40K H 0.8462 0.1538 1.0247 0.147 Uiso 1 1 calc R . .
C405 C 0.7863(8) 0.1121(5) 1.0086(9) 0.138(8) Uani 1 1 d D . .
H40L H 0.8046 0.0922 0.9762 0.166 Uiso 1 1 calc R . .
H40M H 0.7514 0.1141 0.9860 0.166 Uiso 1 1 calc R . .
C406 C 0.7867(7) 0.0934(6) 1.0902(10) 0.133(7) Uani 1 1 d D . .
H40N H 0.7829 0.0614 1.0872 0.159 Uiso 1 1 calc R . .
H40O H 0.8191 0.0998 1.1187 0.159 Uiso 1 1 calc R . .
C407 C 0.7444(9) 0.1125(9) 1.1336(11) 0.146(8) Uani 1 1 d D . .
H40P H 0.7455 0.1000 1.1853 0.219 Uiso 1 1 calc R . .
H40Q H 0.7122 0.1057 1.1058 0.219 Uiso 1 1 calc R . .
H40R H 0.7483 0.1440 1.1373 0.219 Uiso 1 1 calc R . .
C408 C 0.8388(7) 0.1518(6) 0.8890(9) 0.122(6) Uani 1 1 d D . .
H40S H 0.8283 0.1210 0.8895 0.147 Uiso 1 1 calc R . .
H40T H 0.8730 0.1537 0.9144 0.147 Uiso 1 1 calc R . .
C409 C 0.8393(7) 0.1672(8) 0.8060(8) 0.138(8) Uani 1 1 d D . .
H40U H 0.8395 0.1993 0.8046 0.166 Uiso 1 1 calc R . .
H40V H 0.8087 0.1569 0.7759 0.166 Uiso 1 1 calc R . .
C410 C 0.8861(7) 0.1493(7) 0.7700(11) 0.133(7) Uani 1 1 d D . .
H41A H 0.8914 0.1656 0.7224 0.159 Uiso 1 1 calc R . .
H41B H 0.9159 0.1533 0.8064 0.159 Uiso 1 1 calc R . .
C411 C 0.8791(10) 0.1009(7) 0.7513(15) 0.146(8) Uani 1 1 d D . .
H41C H 0.9088 0.0898 0.7286 0.219 Uiso 1 1 calc R . .
H41D H 0.8497 0.0971 0.7148 0.219 Uiso 1 1 calc R . .
H41E H 0.8742 0.0849 0.7986 0.219 Uiso 1 1 calc R . .
C412 C 0.8190(5) 0.2237(4) 0.9417(12) 0.122(6) Uani 1 1 d D . .
H41F H 0.7962 0.2383 0.9753 0.147 Uiso 1 1 calc R . .
H41G H 0.8153 0.2380 0.8908 0.147 Uiso 1 1 calc R . .
C413 C 0.8730(5) 0.2296(5) 0.9762(14) 0.138(8) Uani 1 1 d D . .
H41H H 0.8967 0.2212 0.9382 0.166 Uiso 1 1 calc R . .
H41I H 0.8792 0.2110 1.0222 0.166 Uiso 1 1 calc R . .
C414 C 0.8802(4) 0.2781(5) 0.9984(13) 0.133(7) Uani 1 1 d D . .
H41J H 0.8724 0.2964 0.9525 0.159 Uiso 1 1 calc R . .
H41K H 0.8569 0.2859 1.0374 0.159 Uiso 1 1 calc R . .
C415 C 0.9338(7) 0.2868(7) 1.0306(14) 0.146 Uani 1 1 d D . .
H41L H 0.9374 0.3176 1.0442 0.219 Uiso 1 1 calc R . .
H41M H 0.9568 0.2795 0.9918 0.219 Uiso 1 1 calc R . .
H41N H 0.9414 0.2690 1.0766 0.219 Uiso 1 1 calc R . .

loop_
_atom_site_aniso_label
_atom_site_aniso_U_11
_atom_site_aniso_U_22
_atom_site_aniso_U_33
_atom_site_aniso_U_23
_atom_site_aniso_U_13
_atom_site_aniso_U_12
C6M 0.083(12) 0.083(12) 0.083(12) 0.000(10) 0.007(9) 0.000(10)
O6M 0.083(9) 0.083(8) 0.083(8) 0.000(7) 0.006(6) 0.000(7)
C1M 0.076(10) 0.076(10) 0.076(10) 0.000(9) 0.006(8) 0.000(9)
O1M 0.094(9) 0.094(9) 0.094(9) 0.000(8) 0.007(7) 0.000(8)
C2M 0.090(14) 0.090(15) 0.090(14) 0.000(11) 0.007(11) 0.000(11)
O2M 0.094(10) 0.094(11) 0.094(10) 0.000(8) 0.007(7) 0.000(8)
C3M 0.087(16) 0.087(15) 0.087(15) 0.000(13) 0.007(12) 0.000(13)
O3M 0.079(10) 0.079(9) 0.079(9) 0.000(8) 0.006(7) 0.000(8)
C4M 0.099(15) 0.099(16) 0.099(15) 0.000(14) 0.008(12) 0.000(14)
O4M 0.103(11) 0.103(11) 0.103(11) 0.000(9) 0.008(9) 0.000(9)
O2W 0.08(2) 0.08(2) 0.08(2) 0.000 0.006(14) 0.000
O1W 0.08(3) 0.08(3) 0.08(3) 0.000 0.006(19) 0.000
C1 0.052(5) 0.052(5) 0.052(5) 0.000(4) 0.004(4) 0.000(4)
C2 0.052(5) 0.052(5) 0.052(5) 0.000(4) 0.004(4) 0.000(4)
C3 0.055(6) 0.055(5) 0.055(6) 0.000(5) 0.004(4) 0.000(5)
C4 0.051(5) 0.051(5) 0.051(5) 0.000(4) 0.004(4) 0.000(4)
C5 0.060(6) 0.060(6) 0.060(6) 0.000(5) 0.005(5) 0.000(5)
C6 0.050(5) 0.050(5) 0.050(5) 0.000(4) 0.004(4) 0.000(4)
C7 0.048(5) 0.048(5) 0.048(5) 0.000(4) 0.004(4) 0.000(4)
C8 0.049(5) 0.049(5) 0.049(5) 0.000(4) 0.004(4) 0.000(4)
C9 0.054(5) 0.054(5) 0.054(5) 0.000(4) 0.004(4) 0.000(4)
C10 0.049(5) 0.049(5) 0.049(5) 0.000(4) 0.004(4) 0.000(4)
C11 0.051(5) 0.051(5) 0.051(5) 0.000(4) 0.004(4) 0.000(4)
C12 0.047(5) 0.047(5) 0.047(5) 0.000(4) 0.004(4) 0.000(4)
C13 0.049(5) 0.049(5) 0.049(5) 0.000(4) 0.004(4) 0.000(4)
C14 0.050(5) 0.050(5) 0.050(5) 0.000(4) 0.004(4) 0.000(4)
C15 0.066(6) 0.066(7) 0.066(6) 0.000(6) 0.005(5) 0.000(6)
C16 0.060(6) 0.060(6) 0.060(6) 0.000(5) 0.005(4) 0.000(5)
C17 0.078(8) 0.078(8) 0.078(8) 0.000(7) 0.006(6) 0.000(7)
C18 0.090(10) 0.090(10) 0.090(10) 0.000(8) 0.007(8) 0.000(8)
C19 0.074(8) 0.074(7) 0.074(8) 0.000(6) 0.006(6) 0.000(6)
C20 0.052(5) 0.052(5) 0.052(5) 0.000(4) 0.004(4) 0.000(4)
C21 0.050(5) 0.050(5) 0.050(5) 0.000(4) 0.004(4) 0.000(4)
C22 0.049(5) 0.049(5) 0.049(5) 0.000(4) 0.004(4) 0.000(4)
C23 0.048(5) 0.048(5) 0.048(5) 0.000(4) 0.004(4) 0.000(4)
C24 0.053(5) 0.053(5) 0.053(5) 0.000(4) 0.004(4) 0.000(4)
C25 0.048(5) 0.048(5) 0.048(5) 0.000(4) 0.004(4) 0.000(4)
C26 0.049(5) 0.049(5) 0.049(5) 0.000(4) 0.004(4) 0.000(4)
C27 0.048(5) 0.048(5) 0.048(5) 0.000(4) 0.004(4) 0.000(4)
C28 0.056(6) 0.056(5) 0.056(5) 0.000(5) 0.004(4) 0.000(5)
C29 0.049(5) 0.049(5) 0.049(5) 0.000(4) 0.004(4) 0.000(4)
C30 0.051(5) 0.051(5) 0.051(5) 0.000(4) 0.004(4) 0.000(4)
C31 0.053(5) 0.053(5) 0.053(5) 0.000(4) 0.004(4) 0.000(4)
C32 0.048(5) 0.048(5) 0.048(5) 0.000(4) 0.004(4) 0.000(4)
C33 0.049(5) 0.049(5) 0.049(5) 0.000(4) 0.004(4) 0.000(4)
C34 0.059(6) 0.059(6) 0.059(6) 0.000(5) 0.005(4) 0.000(5)
C35 0.075(8) 0.075(8) 0.075(8) 0.000(7) 0.006(6) 0.000(6)
C36 0.083(9) 0.083(9) 0.083(9) 0.000(7) 0.007(7) 0.000(7)
C37 0.101(11) 0.101(12) 0.101(11) 0.000(10) 0.008(9) 0.000(10)
C38 0.081(9) 0.081(9) 0.081(8) 0.000(7) 0.006(7) 0.000(7)
C39 0.061(6) 0.061(6) 0.061(6) 0.000(5) 0.005(5) 0.000(5)
C40 0.060(6) 0.060(6) 0.060(6) 0.000(5) 0.005(5) 0.000(5)
C41 0.063(7) 0.063(6) 0.063(6) 0.000(5) 0.005(5) 0.000(5)
C42 0.051(5) 0.051(5) 0.051(5) 0.000(4) 0.004(4) 0.000(4)
C43 0.047(5) 0.047(5) 0.047(5) 0.000(4) 0.004(4) 0.000(4)
C44 0.054(5) 0.054(5) 0.054(5) 0.000(4) 0.004(4) 0.000(4)
C45 0.051(5) 0.051(5) 0.051(5) 0.000(4) 0.004(4) 0.000(4)
C46 0.056(6) 0.056(6) 0.056(6) 0.000(5) 0.004(4) 0.000(5)
C47 0.058(6) 0.058(6) 0.058(6) 0.000(5) 0.005(4) 0.000(5)
C48 0.061(6) 0.061(6) 0.061(6) 0.000(5) 0.005(5) 0.000(5)
C49 0.062(6) 0.062(6) 0.062(6) 0.000(5) 0.005(5) 0.000(5)
C50 0.067(7) 0.067(7) 0.067(7) 0.000(6) 0.005(5) 0.000(6)
C51 0.062(6) 0.062(6) 0.062(6) 0.000(5) 0.005(5) 0.000(5)
C52 0.058(6) 0.058(6) 0.058(6) 0.000(5) 0.005(4) 0.000(5)
C53 0.075(8) 0.075(7) 0.075(7) 0.000(6) 0.006(6) 0.000(6)
C54 0.089(9) 0.089(9) 0.089(9) 0.000(8) 0.007(7) 0.000(8)
C55 0.105(11) 0.105(12) 0.105(11) 0.000(10) 0.008(9) 0.000(10)
C56 0.130(15) 0.130(15) 0.130(14) 0.000(13) 0.010(12) 0.000(13)
C57 0.090(9) 0.090(9) 0.090(9) 0.000(8) 0.007(8) 0.000(8)
C58 0.053(5) 0.053(5) 0.053(5) 0.000(4) 0.004(4) 0.000(4)
C59 0.063(7) 0.063(6) 0.063(6) 0.000(5) 0.005(5) 0.000(5)
C60 0.056(6) 0.056(5) 0.056(6) 0.000(5) 0.004(4) 0.000(5)
C61 0.059(6) 0.059(6) 0.059(6) 0.000(5) 0.005(5) 0.000(5)
C62 0.058(6) 0.058(6) 0.058(6) 0.000(5) 0.005(5) 0.000(5)
C63 0.052(5) 0.052(5) 0.052(5) 0.000(4) 0.004(4) 0.000(4)
C64 0.052(5) 0.052(5) 0.052(5) 0.000(4) 0.004(4) 0.000(4)
C65 0.054(6) 0.054(5) 0.054(5) 0.000(5) 0.004(4) 0.000(4)
C66 0.051(5) 0.051(5) 0.051(5) 0.000(4) 0.004(4) 0.000(4)
C67 0.056(6) 0.056(6) 0.056(6) 0.000(5) 0.004(4) 0.000(5)
C68 0.053(5) 0.053(5) 0.053(5) 0.000(4) 0.004(4) 0.000(4)
C69 0.062(6) 0.062(6) 0.062(6) 0.000(5) 0.005(5) 0.000(5)
C70 0.056(6) 0.056(5) 0.056(6) 0.000(5) 0.004(4) 0.000(5)
C71 0.066(7) 0.066(7) 0.066(7) 0.000(6) 0.005(5) 0.000(6)
C72 0.129(18) 0.129(18) 0.129(17) 0.000(14) 0.010(13) 0.000(14)
C73 0.16(2) 0.16(2) 0.16(2) 0.00(2) 0.012(18) 0.000(19)
C74 0.114(14) 0.114(14) 0.114(14) 0.000(12) 0.009(11) 0.000(12)
C75 0.125(16) 0.125(17) 0.125(16) 0.000(14) 0.010(13) 0.000(14)
C76 0.114(14) 0.114(14) 0.114(14) 0.000(12) 0.009(11) 0.000(12)
O1 0.064(5) 0.061(4) 0.092(6) 0.000(4) -0.010(4) -0.008(4)
O2 0.072(5) 0.078(5) 0.082(5) 0.050(4) -0.035(4) -0.040(4)
O3 0.048(3) 0.041(3) 0.060(4) 0.010(3) 0.006(3) -0.003(3)
O4 0.056(4) 0.048(4) 0.061(4) 0.003(3) 0.010(3) 0.000(3)
O5 0.054(4) 0.033(3) 0.070(4) 0.017(3) 0.001(3) 0.005(3)
O6 0.046(3) 0.049(4) 0.074(4) -0.001(3) 0.003(3) 0.004(3)
O7 0.051(4) 0.045(3) 0.054(4) 0.004(3) 0.000(3) -0.001(3)
O8 0.055(4) 0.056(4) 0.077(4) 0.014(4) 0.013(3) -0.003(3)
O9 0.057(4) 0.050(4) 0.085(5) 0.009(4) 0.001(4) -0.004(3)
O10 0.054(4) 0.043(3) 0.072(4) 0.004(3) -0.012(3) 0.000(3)
O11 0.045(4) 0.036(3) 0.083(5) 0.003(3) -0.012(3) 0.004(3)
O12 0.044(3) 0.037(3) 0.096(5) -0.009(4) -0.016(3) 0.000(3)
O13 0.045(4) 0.043(3) 0.084(5) -0.006(3) -0.006(3) -0.001(3)
O14 0.047(3) 0.036(3) 0.071(4) -0.013(3) -0.011(3) -0.001(3)
O15 0.030(3) 0.061(4) 0.142(8) 0.035(5) 0.013(4) 0.012(3)
O16 0.060(5) 0.060(4) 0.089(6) -0.014(4) -0.013(4) 0.013(4)
O17 0.053(4) 0.060(4) 0.072(4) -0.002(4) -0.017(3) -0.015(4)
O18 0.041(3) 0.057(4) 0.068(4) 0.000(4) -0.004(3) -0.005(3)
O19 0.051(4) 0.048(4) 0.112(7) 0.011(4) 0.003(4) 0.002(3)
O20 0.098(7) 0.058(5) 0.081(6) -0.005(4) 0.025(5) -0.014(5)
O21 0.070(5) 0.067(5) 0.064(5) -0.011(4) -0.002(4) -0.019(4)
O22 0.105(7) 0.060(5) 0.117(8) 0.019(5) 0.033(6) 0.019(5)
O23 0.064(5) 0.068(6) 0.175(11) 0.031(7) -0.015(6) -0.010(5)
O24 0.076(5) 0.042(3) 0.089(5) 0.008(4) 0.031(4) 0.000(4)
O25 0.058(4) 0.051(4) 0.082(5) 0.006(4) -0.002(4) 0.011(3)
O26 0.051(4) 0.060(4) 0.051(4) 0.009(3) 0.002(3) -0.001(3)
O27 0.060(4) 0.054(4) 0.052(4) 0.010(3) -0.004(3) 0.004(3)
O28 0.059(4) 0.064(4) 0.058(4) 0.001(3) 0.006(3) 0.016(4)
Mo1 0.0513(4) 0.0508(4) 0.0562(4) 0.0062(4) -0.0057(3) -0.0073(3)
Mo2 0.0446(4) 0.0416(4) 0.0658(5) 0.0057(4) -0.0001(3) 0.0011(3)
Mo3 0.0404(4) 0.0431(4) 0.0770(5) -0.0007(4) -0.0072(3) 0.0016(3)
Mo4 0.0617(5) 0.0489(5) 0.1076(7) 0.0126(5) 0.0188(5) 0.0048(4)
C100 0.054(5) 0.054(5) 0.054(5) 0.000(4) 0.004(4) 0.000(4)
C101 0.071(7) 0.071(7) 0.071(7) 0.000(6) 0.006(6) 0.000(6)
C102 0.071(7) 0.071(7) 0.071(7) 0.000(6) 0.006(6) 0.000(6)
C103 0.110(13) 0.110(13) 0.110(13) 0.000(11) 0.009(10) 0.000(11)
C104 0.078(8) 0.078(8) 0.078(8) 0.000(7) 0.006(6) 0.000(7)
C105 0.090(10) 0.090(10) 0.090(10) 0.000(8) 0.007(8) 0.000(8)
C106 0.10(3) 0.10(4) 0.10(3) 0.00(3) 0.01(3) 0.00(3)
C107 0.12(4) 0.12(4) 0.12(4) 0.00(3) 0.01(3) 0.00(3)
C506 0.10(2) 0.10(2) 0.10(3) 0.00(2) 0.008(19) 0.000(19)
C507 0.12(3) 0.12(3) 0.12(3) 0.00(2) 0.009(19) 0.00(2)
C108 0.071(7) 0.071(7) 0.071(7) 0.000(6) 0.006(6) 0.000(6)
C109 0.077(8) 0.077(8) 0.077(8) 0.000(7) 0.006(6) 0.000(7)
C110 0.093(10) 0.093(10) 0.093(10) 0.000(9) 0.007(8) 0.000(9)
C111 0.111(13) 0.111(13) 0.111(13) 0.000(11) 0.009(10) 0.000(11)
C112 0.069(7) 0.069(7) 0.069(7) 0.000(6) 0.005(5) 0.000(6)
C113 0.062(6) 0.062(6) 0.062(6) 0.000(5) 0.005(5) 0.000(5)
C114 0.075(7) 0.075(7) 0.075(7) 0.000(7) 0.006(5) 0.000(6)
C115 0.081(8) 0.081(8) 0.081(8) 0.000(7) 0.006(6) 0.000(7)
N1 0.054(5) 0.085(7) 0.072(6) 0.019(5) -0.012(4) -0.024(5)
C200 0.084(9) 0.084(9) 0.084(9) 0.000(7) 0.007(7) 0.000(7)
C201 0.104(12) 0.104(12) 0.104(12) 0.000(10) 0.008(9) 0.000(10)
C202 0.112(13) 0.112(14) 0.112(13) 0.000(11) 0.009(11) 0.000(11)
C203 0.133(17) 0.133(18) 0.133(17) 0.000(15) 0.010(14) 0.000(15)
C204 0.084(9) 0.084(9) 0.084(9) 0.000(7) 0.007(7) 0.000(7)
C205 0.104(12) 0.104(12) 0.104(12) 0.000(10) 0.008(9) 0.000(10)
C206 0.112(14) 0.112(14) 0.112(13) 0.000(11) 0.009(10) 0.000(11)
C207 0.133(17) 0.133(18) 0.133(17) 0.000(15) 0.010(14) 0.000(15)
C208 0.084(9) 0.084(9) 0.084(9) 0.000(7) 0.007(7) 0.000(7)
C209 0.104(12) 0.104(12) 0.104(12) 0.000(10) 0.008(9) 0.000(10)
C210 0.112(13) 0.112(14) 0.112(12) 0.000(11) 0.009(10) 0.000(11)
C211 0.133(17) 0.133(18) 0.133(17) 0.000(15) 0.010(13) 0.000(15)
C212 0.084(9) 0.084(9) 0.084(9) 0.000(7) 0.007(7) 0.000(7)
C213 0.104(12) 0.104(12) 0.104(12) 0.000(10) 0.008(9) 0.000(10)
C214 0.112(14) 0.112(14) 0.112(13) 0.000(11) 0.009(10) 0.000(11)
C215 0.133(17) 0.133(18) 0.133(17) 0.000(15) 0.010(13) 0.000(15)
N2 0.079(7) 0.099(9) 0.101(9) -0.021(8) 0.018(6) -0.006(7)
C300 0.072(8) 0.072(7) 0.072(7) 0.000(6) 0.006(6) 0.000(6)
C301 0.069(7) 0.069(7) 0.069(7) 0.000(6) 0.005(5) 0.000(6)
C302 0.103(12) 0.103(12) 0.103(12) 0.000(10) 0.008(9) 0.000(10)
C304 0.086(9) 0.086(9) 0.086(9) 0.000(8) 0.007(7) 0.000(8)
C305 0.072(7) 0.072(7) 0.072(7) 0.000(6) 0.006(6) 0.000(6)
C306 0.095(11) 0.095(11) 0.095(10) 0.000(9) 0.007(8) 0.000(9)
C307 0.077(8) 0.077(8) 0.077(8) 0.000(6) 0.006(6) 0.000(6)
C308 0.087(9) 0.087(9) 0.087(9) 0.000(8) 0.007(7) 0.000(8)
N3 0.084(9) 0.036(5) 0.059(7) 0.000 0.001(6) 0.000
N3B 0.064(8) 0.035(5) 0.074(8) 0.000 0.008(6) 0.000
N4 0.122(13) 0.122(13) 0.122(12) 0.000(11) 0.010(10) 0.000(11)
C400 0.122(15) 0.122(16) 0.122(15) 0.000(13) 0.010(12) 0.000(13)
C401 0.138(18) 0.138(19) 0.138(18) 0.000(16) 0.011(15) 0.000(15)
C402 0.133(17) 0.133(18) 0.133(16) 0.000(15) 0.010(13) 0.000(15)
C403 0.15(2) 0.15(2) 0.15(2) 0.000(17) 0.011(16) 0.000(17)
C404 0.122(15) 0.122(16) 0.122(15) 0.000(13) 0.010(12) 0.000(13)
C405 0.138(18) 0.138(19) 0.138(18) 0.000(16) 0.011(15) 0.000(16)
C406 0.133(18) 0.133(18) 0.133(17) 0.000(15) 0.010(14) 0.000(15)
C407 0.15(2) 0.15(2) 0.15(2) 0.000(17) 0.011(16) 0.000(17)
C408 0.122(15) 0.122(16) 0.122(15) 0.000(13) 0.010(12) 0.000(13)
C409 0.138(18) 0.138(19) 0.138(18) 0.000(16) 0.011(15) 0.000(16)
C410 0.133(18) 0.133(18) 0.133(17) 0.000(15) 0.010(14) 0.000(15)
C411 0.15(2) 0.15(2) 0.15(2) 0.000(18) 0.011(16) 0.000(17)
C412 0.122(15) 0.122(16) 0.122(15) 0.000(13) 0.010(12) 0.000(13)
C413 0.138(18) 0.14(2) 0.138(18) 0.000(16) 0.011(14) 0.000(15)
C414 0.133(18) 0.133(18) 0.133(17) 0.000(15) 0.010(14) 0.000(14)
C415 0.146 0.146 0.146 0.000 0.011 0.000

loop_
_atom_type_symbol
_atom_type_description
_atom_type_scat_dispersion_real
_atom_type_scat_dispersion_imag
_atom_type_scat_source
C C 0.0181 0.0091 'International Tables Vol C Tables 4.2.6.8 and 6.1.1.4'
H H 0.0000 0.0000 'International Tables Vol C Tables 4.2.6.8 and 6.1.1.4'
N N 0.0311 0.0180 'International Tables Vol C Tables 4.2.6.8 and 6.1.1.4'
O O 0.0492 0.0322 'International Tables Vol C Tables 4.2.6.8 and 6.1.1.4'
Mo Mo -0.0483 2.7339 'International Tables Vol C Tables 4.2.6.8 and 6.1.1.4'

loop_
_geom_angle_atom_site_label_1
_geom_angle_atom_site_label_2
_geom_angle_atom_site_label_3
_geom_angle
_geom_angle_site_symmetry_1
_geom_angle_site_symmetry_3
O7 C1 C2 116.6(9) . .
O7 C1 C6 119.2(9) . .
C2 C1 C6 124.1(10) . .
C3 C2 C1 117.6(10) . .
O4 C3 C2 124.7(10) . .
O4 C3 C4 114.4(9) . .
C2 C3 C4 120.9(10) . .
O3 C4 C5 124.7(10) . .
O3 C4 C3 114.2(8) . .
C5 C4 C3 121.1(10) . .
C4 C5 C6 119.6(10) . .
C7 C6 C1 119.3(9) . .
C7 C6 C5 124.0(9) . .
C1 C6 C5 116.7(9) . .
C6 C7 C8 121.7(9) . .
C6 C7 C14 120.8(9) . .
C8 C7 C14 117.4(9) . .
C9 C8 C7 126.4(10) . .
C9 C8 C13 116.8(9) . .
C7 C8 C13 116.7(9) . .
C10 C9 C8 121.8(10) . .
C9 C10 O5 123.9(9) . .
C9 C10 C11 120.7(9) . .
O5 C10 C11 115.1(9) . .
O6 C11 C12 123.6(9) . .
O6 C11 C10 116.2(9) . .
C12 C11 C10 120.0(9) . .
C13 C12 C11 116.6(9) . .
O7 C13 C12 115.0(9) . .
O7 C13 C8 121.6(9) . .
C12 C13 C8 123.5(9) . .
C15 C14 C19 119.5(10) . .
C15 C14 C7 123.0(9) . .
C19 C14 C7 117.5(10) . .
C14 C15 C16 118.1(10) . .
C17 C16 C15 124.1(12) . .
C16 C17 C18 117.1(13) . .
C19 C18 C17 120.6(15) . .
C18 C19 C14 120.5(13) . .
C21 C20 O14 115.7(9) . .
C21 C20 C25 124.0(10) . .
O14 C20 C25 120.3(9) . .
C20 C21 C22 117.7(10) . .
O10 C22 C21 125.7(9) . .
O10 C22 C23 113.8(8) . .
C21 C22 C23 120.5(9) . .
O11 C23 C24 123.5(9) . .
O11 C23 C22 116.0(9) . .
C24 C23 C22 120.4(9) . .
C23 C24 C25 119.5(10) . .
C26 C25 C20 118.2(9) . .
C26 C25 C24 123.9(9) . .
C20 C25 C24 117.9(9) . .
C27 C26 C25 120.6(9) . .
C27 C26 C33 122.3(9) . .
C25 C26 C33 116.9(8) . .
C26 C27 C32 118.9(9) . .
C26 C27 C28 123.0(9) . .
C32 C27 C28 118.1(9) . .
C29 C28 C27 118.8(10) . .
O12 C29 C28 122.7(10) . .
O12 C29 C30 114.6(8) . .
C28 C29 C30 122.7(10) . .
O13 C30 C31 125.9(10) . .
O13 C30 C29 116.0(9) . .
C31 C30 C29 118.1(9) . .
C32 C31 C30 118.9(10) . .
O14 C32 C31 116.0(9) . .
O14 C32 C27 120.7(8) . .
C31 C32 C27 123.2(9) . .
C34 C33 C38 120.0 . .
C34 C33 C26 120.4(6) . .
C38 C33 C26 119.5(6) . .
C33 C34 C35 120.0 . .
C36 C35 C34 120.0 . .
C35 C36 C37 120.0 . .
C38 C37 C36 120.0 . .
C37 C38 C33 120.0 . .
O21 C39 C44 125.4(11) . .
O21 C39 C40 114.4(10) . .
C44 C39 C40 120.2(11) . .
C39 C40 C41 116.6(11) . .
O17 C41 C42 117.0(10) . .
O17 C41 C40 123.7(11) . .
C42 C41 C40 119.3(11) . .
C43 C42 O18 122.2(9) . .
C43 C42 C41 122.8(10) . .
O18 C42 C41 114.9(9) . .
C42 C43 C44 119.0(10) . .
C39 C44 C43 121.9(10) . .
C39 C44 C45 116.4(10) . .
C43 C44 C45 121.8(9) . .
C46 C45 C44 118.9(9) . .
C46 C45 C52 121.6(9) . .
C44 C45 C52 119.5(9) . .
C47 C46 C45 123.2(10) . .
C47 C46 C51 119.3(10) . .
C45 C46 C51 117.4(10) . .
C48 C47 C46 121.6(11) . .
O19 C48 C47 124.2(11) . .
O19 C48 C49 115.2(10) . .
C47 C48 C49 120.5(11) . .
O20 C49 C50 125.1(12) . .
O20 C49 C48 117.2(11) . .
C50 C49 C48 117.7(11) . .
C51 C50 C49 119.4(12) . .
O21 C51 C50 116.1(11) . .
O21 C51 C46 122.7(11) . .
C50 C51 C46 121.2(11) . .
C53 C52 C57 120.0 . .
C53 C52 C45 121.9(7) . .
C57 C52 C45 118.0(7) . .
C54 C53 C52 120.0 . .
C53 C54 C55 120.0 . .
C56 C55 C54 120.0 . .
C55 C56 C57 120.0 . .
C56 C57 C52 120.0 . .
O28 C58 C59 115.9(9) . .
O28 C58 C63 119.7(9) . .
C59 C58 C63 124.4(10) . .
C58 C59 C60 115.8(10) . .
O25 C60 C59 123.5(10) . .
O25 C60 C61 115.9(10) . .
C59 C60 C61 120.6(10) . .
O24 C61 C62 125.6(10) . .
O24 C61 C60 114.3(10) . .
C62 C61 C60 120.1(10) . .
C61 C62 C63 122.4(10) . .
C62 C63 C58 116.7(10) . .
C62 C63 C64 125.5(10) . .
C58 C63 C64 117.8(9) . .
C65 C64 C63 120.7(10) . .
C65 C64 C71 121.9(10) . .
C63 C64 C71 117.3(9) . .
C64 C65 C70 119.7(10) . .
C64 C65 C66 126.7(10) . .
C70 C65 C66 113.6(9) . .
C67 C66 C65 124.4(10) . .
O26 C67 C66 127.6(10) . .
O26 C67 C68 114.0(9) . .
C66 C67 C68 118.3(10) . .
O27 C68 C69 124.3(10) . .
O27 C68 C67 114.7(9) . .
C69 C68 C67 120.9(10) . .
C70 C69 C68 116.4(10) . .
O28 C70 C69 115.1(10) . .
O28 C70 C65 118.5(9) . .
C69 C70 C65 126.4(11) . .
C72 C71 C76 120.0 . .
C72 C71 C64 117.6(9) . .
C76 C71 C64 122.4(9) . .
C71 C72 C73 120.0 . .
C72 C73 C74 120.0 . .
C75 C74 C73 120.0 . .
C74 C75 C76 120.0 . .
C75 C76 C71 120.0 . .
C4 O3 Mo1 119.1(6) . .
C3 O4 Mo1 114.6(7) . .
C10 O5 Mo2 118.7(6) . .
C11 O6 Mo2 113.9(6) . .
C13 O7 C1 121.4(8) . .
C22 O10 Mo2 114.3(6) . .
C23 O11 Mo2 120.5(6) . .
C29 O12 Mo3 118.7(6) . .
C30 O13 Mo3 114.7(7) . .
C32 O14 C20 121.3(7) . .
C41 O17 Mo3 113.6(7) . .
C42 O18 Mo3 118.5(6) . .
C48 O19 Mo4 118.3(8) . .
C49 O20 Mo4 113.4(8) . .
C51 O21 C39 118.9(9) . .
C61 O24 Mo4 121.5(7) . .
C60 O25 Mo4 112.9(7) . .
C67 O26 Mo1 120.9(6) . .
C68 O27 Mo1 114.7(6) . .
C58 O28 C70 123.5(8) . .
O1 Mo1 O2 103.3(4) . .
O1 Mo1 O26 104.8(4) . .
O2 Mo1 O26 90.7(4) . .
O1 Mo1 O3 92.0(4) . .
O2 Mo1 O3 107.1(4) . .
O26 Mo1 O3 152.2(3) . .
O1 Mo1 O4 163.5(4) . .
O2 Mo1 O4 90.5(3) . .
O26 Mo1 O4 83.6(3) . .
O3 Mo1 O4 75.2(3) . .
O1 Mo1 O27 90.0(4) . .
O2 Mo1 O27 162.6(4) . .
O26 Mo1 O27 74.8(3) . .
O3 Mo1 O27 83.3(3) . .
O4 Mo1 O27 78.4(3) . .
O9 Mo2 O8 102.6(4) . .
O9 Mo2 O11 91.6(3) . .
O8 Mo2 O11 102.5(3) . .
O9 Mo2 O5 106.9(3) . .
O8 Mo2 O5 92.1(3) . .
O11 Mo2 O5 153.4(3) . .
O9 Mo2 O10 162.8(3) . .
O8 Mo2 O10 91.2(3) . .
O11 Mo2 O10 75.3(3) . .
O5 Mo2 O10 82.4(3) . .
O9 Mo2 O6 90.1(3) . .
O8 Mo2 O6 164.8(3) . .
O11 Mo2 O6 85.2(3) . .
O5 Mo2 O6 76.0(3) . .
O10 Mo2 O6 77.9(3) . .
O15 Mo3 O16 104.9(4) . .
O15 Mo3 O18 89.8(3) . .
O16 Mo3 O18 104.3(4) . .
O15 Mo3 O12 107.1(3) . .
O16 Mo3 O12 91.8(3) . .
O18 Mo3 O12 152.8(3) . .
O15 Mo3 O13 88.7(3) . .
O16 Mo3 O13 163.4(4) . .
O18 Mo3 O13 84.8(3) . .
O12 Mo3 O13 74.8(3) . .
O15 Mo3 O17 161.0(4) . .
O16 Mo3 O17 90.9(4) . .
O18 Mo3 O17 75.9(3) . .
O12 Mo3 O17 82.3(3) . .
O13 Mo3 O17 77.8(3) . .
O23 Mo4 O22 107.4(6) . .
O23 Mo4 O24 102.5(5) . .
O22 Mo4 O24 91.9(4) . .
O23 Mo4 O19 92.5(5) . .
O22 Mo4 O19 106.0(4) . .
O24 Mo4 O19 152.1(3) . .
O23 Mo4 O25 90.4(4) . .
O22 Mo4 O25 160.1(5) . .
O24 Mo4 O25 75.1(3) . .
O19 Mo4 O25 81.5(3) . .
O23 Mo4 O20 163.2(5) . .
O22 Mo4 O20 87.7(5) . .
O24 Mo4 O20 84.0(4) . .
O19 Mo4 O20 75.8(3) . .
O25 Mo4 O20 76.2(3) . .
C101 C100 N1 114.3(9) . .
C100 C101 C102 107.3(10) . .
C103 C102 C101 117.8(13) . .
N1 C104 C105 112.8(11) . .
C106 C105 C506 24.6(16) . .
C106 C105 C104 109.7(12) . .
C506 C105 C104 105.5(10) . .
C105 C106 C107 109.8(10) . .
C507 C506 C105 110.0(10) . .
C109 C108 N1 113.8(11) . .
C108 C109 C110 110.7(12) . .
C111 C110 C109 108.2(14) . .
C113 C112 N1 118.1(11) . .
C112 C113 C114 109.2(11) . .
C115 C114 C113 114.8(12) . .
C104 N1 C108 106.5(10) . .
C104 N1 C100 113.5(10) . .
C108 N1 C100 106.2(9) . .
C104 N1 C112 112.8(10) . .
C108 N1 C112 111.7(10) . .
C100 N1 C112 106.1(9) . .
N2 C200 C201 112.0(8) . .
C200 C201 C202 109.3(8) . .
C203 C202 C201 110.4(9) . .
N2 C204 C205 111.2(8) . .
C204 C205 C206 109.3(8) . .
C207 C206 C205 108.7(8) . .
N2 C208 C209 111.9(8) . .
C208 C209 C210 108.0(8) . .
C211 C210 C209 109.1(8) . .
N2 C212 C213 110.3(8) . .
C212 C213 C214 111.1(8) . .
C215 C214 C213 111.0(9) . .
C208 N2 C200 101.7(8) . .
C208 N2 C212 112.0(10) . .
C200 N2 C212 111.7(10) . .
C208 N2 C204 114.2(9) . .
C200 N2 C204 113.9(10) . .
C212 N2 C204 103.7(8) . .
C304 C300 N3 111.9(11) . .
N3 C301 C302 117.2(11) . .
N3B C305 C306 117.1(11) . .
N3B C307 C308 110.9(11) . .
C301 N3 C301 107.1(12) . 2_757
C301 N3 C300 112.8(7) . .
C301 N3 C300 110.3(7) 2_757 .
C301 N3 C300 110.3(7) . 2_757
C301 N3 C300 112.8(7) 2_757 2_757
C300 N3 C300 103.6(12) . 2_757
C305 N3B C305 105.7(12) 2_756 .
C305 N3B C307 111.7(7) 2_756 .
C305 N3B C307 112.6(7) . .
C305 N3B C307 112.6(7) 2_756 2_756
C305 N3B C307 111.7(7) . 2_756
C307 N3B C307 102.7(12) . 2_756
C412 N4 C400 107.8(12) . .
C412 N4 C404 109.0(12) . .
C400 N4 C404 114.1(13) . .
C412 N4 C408 113.9(13) . .
C400 N4 C408 111.2(12) . .
C404 N4 C408 100.8(12) . .
N4 C400 C401 112.5(9) . .
C400 C401 C402 110.2(9) . .
C403 C402 C401 112.5(9) . .
N4 C404 C405 113.0(9) . .
C404 C405 C406 111.6(9) . .
C407 C406 C405 111.3(9) . .
N4 C408 C409 111.7(9) . .
C408 C409 C410 110.0(9) . .
C411 C410 C409 109.9(19) . .
N4 C412 C413 113.2(9) . .
C412 C413 C414 107.9(9) . .
C415 C414 C413 111.0(9) . .

loop_
_geom_bond_atom_site_label_1
_geom_bond_atom_site_label_2
_geom_bond_distance
_geom_bond_site_symmetry_2
C6M O6M 1.47(2) .
C1M O1M 1.42(2) .
C2M O2M 1.28(3) .
C3M O3M 1.22(3) .
C4M O4M 1.46(3) .
C1 O7 1.375(12) .
C1 C2 1.409(14) .
C1 C6 1.416(14) .
C2 C3 1.355(15) .
C3 O4 1.303(13) .
C3 C4 1.490(15) .
C4 O3 1.310(12) .
C4 C5 1.335(15) .
C5 C6 1.476(15) .
C6 C7 1.390(14) .
C7 C8 1.403(14) .
C7 C14 1.501(14) .
C8 C9 1.379(14) .
C8 C13 1.425(14) .
C9 C10 1.362(15) .
C10 O5 1.371(12) .
C10 C11 1.418(14) .
C11 O6 1.315(13) .
C11 C12 1.404(14) .
C12 C13 1.400(14) .
C13 O7 1.360(12) .
C14 C15 1.402(16) .
C14 C19 1.428(17) .
C15 C16 1.414(16) .
C16 C17 1.385(18) .
C17 C18 1.43(2) .
C18 C19 1.40(2) .
C20 C21 1.363(14) .
C20 O14 1.368(12) .
C20 C25 1.429(14) .
C21 C22 1.414(14) .
C22 O10 1.324(12) .
C22 C23 1.446(14) .
C23 O11 1.306(12) .
C23 C24 1.384(14) .
C24 C25 1.431(14) .
C25 C26 1.414(14) .
C26 C27 1.381(14) .
C26 C33 1.498(11) .
C27 C32 1.429(14) .
C27 C28 1.440(15) .
C28 C29 1.383(14) .
C29 O12 1.307(12) .
C29 C30 1.459(14) .
C30 O13 1.252(12) .
C30 C31 1.420(15) .
C31 C32 1.399(14) .
C32 O14 1.355(12) .
C33 C34 1.3900 .
C33 C38 1.3900 .
C34 C35 1.3900 .
C35 C36 1.3900 .
C36 C37 1.3900 .
C37 C38 1.3900 .
C39 O21 1.328(14) .
C39 C44 1.388(16) .
C39 C40 1.434(17) .
C40 C41 1.445(16) .
C41 O17 1.296(14) .
C41 C42 1.414(16) .
C42 C43 1.335(14) .
C42 O18 1.399(12) .
C43 C44 1.399(14) .
C44 C45 1.446(15) .
C45 C46 1.413(15) .
C45 C52 1.474(12) .
C46 C47 1.389(16) .
C46 C51 1.439(16) .
C47 C48 1.351(16) .
C48 O19 1.310(14) .
C48 C49 1.499(16) .
C49 O20 1.241(14) .
C49 C50 1.416(17) .
C50 C51 1.401(17) .
C51 O21 1.324(14) .
C52 C53 1.3900 .
C52 C57 1.3900 .
C53 C54 1.3900 .
C54 C55 1.3900 .
C55 C56 1.3900 .
C56 C57 1.3900 .
C58 O28 1.341(13) .
C58 C59 1.416(16) .
C58 C63 1.427(14) .
C59 C60 1.419(16) .
C60 O25 1.308(13) .
C60 C61 1.455(15) .
C61 O24 1.317(14) .
C61 C62 1.357(16) .
C62 C63 1.404(15) .
C63 C64 1.428(14) .
C64 C65 1.354(15) .
C64 C71 1.456(13) .
C65 C70 1.442(15) .
C65 C66 1.447(15) .
C66 C67 1.338(15) .
C67 O26 1.299(13) .
C67 C68 1.483(15) .
C68 O27 1.287(12) .
C68 C69 1.414(16) .
C69 C70 1.374(16) .
C70 O28 1.354(13) .
C71 C72 1.3900 .
C71 C76 1.3900 .
C72 C73 1.3900 .
C73 C74 1.3900 .
C74 C75 1.3900 .
C75 C76 1.3900 .
O1 Mo1 1.710(8) .
O2 Mo1 1.733(7) .
O3 Mo1 2.031(6) .
O4 Mo1 2.169(7) .
O5 Mo2 2.001(6) .
O6 Mo2 2.185(7) .
O8 Mo2 1.730(7) .
O9 Mo2 1.698(8) .
O10 Mo2 2.181(7) .
O11 Mo2 1.993(6) .
O12 Mo3 2.017(6) .
O13 Mo3 2.180(7) .
O15 Mo3 1.714(10) .
O16 Mo3 1.728(8) .
O17 Mo3 2.216(8) .
O18 Mo3 1.991(6) .
O19 Mo4 2.040(9) .
O20 Mo4 2.229(10) .
O22 Mo4 1.733(10) .
O23 Mo4 1.729(11) .
O24 Mo4 1.987(9) .
O25 Mo4 2.216(8) .
O26 Mo1 2.006(7) .
O27 Mo1 2.183(7) .
C100 C101 1.503(17) .
C100 N1 1.529(15) .
C101 C102 1.613(17) .
C102 C103 1.51(2) .
C104 N1 1.506(16) .
C104 C105 1.576(18) .
C105 C106 1.531(10) .
C105 C506 1.561(10) .
C106 C107 1.540(10) .
C506 C507 1.522(10) .
C108 C109 1.494(18) .
C108 N1 1.527(18) .
C109 C110 1.55(2) .
C110 C111 1.55(2) .
C112 C113 1.487(17) .
C112 N1 1.546(16) .
C113 C114 1.500(18) .
C114 C115 1.49(2) .
C200 N2 1.488(9) .
C200 C201 1.535(9) .
C201 C202 1.541(9) .
C202 C203 1.540(9) .
C204 N2 1.503(9) .
C204 C205 1.526(9) .
C205 C206 1.558(9) .
C206 C207 1.543(10) .
C208 N2 1.483(9) .
C208 C209 1.541(9) .
C209 C210 1.564(9) .
C210 C211 1.539(9) .
C212 N2 1.491(9) .
C212 C213 1.532(9) .
C213 C214 1.534(9) .
C214 C215 1.528(10) .
C300 C304 1.56(2) .
C300 N3 1.580(15) .
C301 N3 1.518(14) .
C301 C302 1.60(2) .
C305 N3B 1.497(14) .
C305 C306 1.57(2) .
C307 N3B 1.569(16) .
C307 C308 1.60(2) .
N3 C301 1.518(14) 2_757
N3 C300 1.580(15) 2_757
N3B C305 1.497(15) 2_756
N3B C307 1.569(16) 2_756
N4 C412 1.464(9) .
N4 C400 1.479(9) .
N4 C404 1.480(9) .
N4 C408 1.488(9) .
C400 C401 1.532(9) .
C401 C402 1.538(10) .
C402 C403 1.529(10) .
C404 C405 1.513(10) .
C405 C406 1.535(9) .
C406 C407 1.532(10) .
C408 C409 1.524(10) .
C409 C410 1.550(10) .
C410 C411 1.537(10) .
C412 C413 1.535(10) .
C413 C414 1.554(10) .
C414 C415 1.525(10) .

loop_
_platon_squeeze_void_nr
_platon_squeeze_void_average_x
_platon_squeeze_void_average_y
_platon_squeeze_void_average_z
_platon_squeeze_void_volume
_platon_squeeze_void_count_electrons
_platon_squeeze_void_content
1 0.000 0.085 0.500 9 4 ' '
2 0.000 0.336 0.000 675 151 ' '
3 0.500 0.836 1.000 674 151 ' '
4 0.500 0.585 0.500 9 4 ' '
